data_7714858
loop_
_publ_author_name
'Liu, Nana'
'Liu, Tingting'
'Liu, Guangning'
'Mi, Xiuna'
'Li, Yunwu'
'Yang, Lu'
'Zhou, Zhen'
'Wang, Suna'

_publ_section_title
;
 Two isostructural Zn/Co-MOFs with penetrating structures: multifunctional
 properties of both luminescence sensing and conversion of CO<sub>2</sub>
 into cyclic carbonates.
;
_journal_issue 8
_journal_name_full 'Dalton transactions (Cambridge, England : 2003)'
_journal_page_first 3654
_journal_page_last 3665
_journal_paper_doi 10.1039/d3dt03466f
_journal_volume 53
_journal_year 2024
_chemical_formula_sum 'C28 H22 N2 O7 Zn'
_chemical_formula_weight 563.84
_space_group_crystal_system orthorhombic
_space_group_IT_number 18
_space_group_name_Hall 'P 2 2ab'
_space_group_name_H-M_alt 'P 21 21 2'
_atom_sites_solution_hydrogens geom
_audit_creation_method SHELXL-2014/7
_audit_update_record
;
2023-10-15 deposited with the CCDC.	2023-12-28 downloaded from the CCDC.
;
_cell_angle_alpha 90
_cell_angle_beta 90
_cell_angle_gamma 90
_cell_formula_units_Z 4
_cell_length_a 13.6458(13)
_cell_length_b 21.7476(19)
_cell_length_c 10.1293(9)
_cell_measurement_reflns_used 4371
_cell_measurement_temperature 298(2)
_cell_measurement_theta_max 26.046
_cell_measurement_theta_min 2.3925
_cell_volume 3006.0(5)
_computing_cell_refinement 'Bruker SMART'
_computing_data_collection 'Bruker SMART'
_computing_data_reduction 'Bruker SAINT'
_computing_molecular_graphics 'Bruker SHELXTL'
_computing_publication_material 'Bruker SHELXTL'
_computing_structure_refinement 'SHELXL-2014/7 (Sheldrick, 2014)'
_computing_structure_solution 'Bruker SHELXTL'
_diffrn_ambient_temperature 298(2)
_diffrn_measured_fraction_theta_full 0.997
_diffrn_measured_fraction_theta_max 0.997
_diffrn_measurement_device_type 'CCD area detector'
_diffrn_measurement_method 'phi and omega scans'
_diffrn_radiation_type MoK\a
_diffrn_radiation_wavelength 0.71073
_diffrn_reflns_av_R_equivalents 0.0397
_diffrn_reflns_av_unetI/netI 0.0508
_diffrn_reflns_Laue_measured_fraction_full 0.997
_diffrn_reflns_Laue_measured_fraction_max 0.997
_diffrn_reflns_limit_h_max 8
_diffrn_reflns_limit_h_min -16
_diffrn_reflns_limit_k_max 25
_diffrn_reflns_limit_k_min -25
_diffrn_reflns_limit_l_max 12
_diffrn_reflns_limit_l_min -11
_diffrn_reflns_number 13822
_diffrn_reflns_point_group_measured_fraction_full 0.998
_diffrn_reflns_point_group_measured_fraction_max 0.998
_diffrn_reflns_theta_full 25.017
_diffrn_reflns_theta_max 25.017
_diffrn_reflns_theta_min 2.395
_exptl_absorpt_coefficient_mu 0.860
_exptl_absorpt_correction_T_max 1.0
_exptl_absorpt_correction_T_min 0.95
_exptl_absorpt_correction_type multi-scan
_exptl_absorpt_process_details sadabs
_exptl_crystal_colour colorless
_exptl_crystal_density_diffrn 1.246
_exptl_crystal_description crystal
_exptl_crystal_F_000 1160
_exptl_crystal_size_max 0.250
_exptl_crystal_size_mid 0.200
_exptl_crystal_size_min 0.150
_refine_diff_density_max 0.313
_refine_diff_density_min -0.208
_refine_diff_density_rms 0.044
_refine_ls_abs_structure_details
;
 Refined as an inversion twin.
;
_refine_ls_abs_structure_Flack 0.244(14)
_refine_ls_extinction_method none
_refine_ls_goodness_of_fit_ref 1.054
_refine_ls_hydrogen_treatment constr
_refine_ls_matrix_type full
_refine_ls_number_parameters 344
_refine_ls_number_reflns 5284
_refine_ls_number_restraints 0
_refine_ls_restrained_S_all 1.054
_refine_ls_R_factor_all 0.0460
_refine_ls_R_factor_gt 0.0324
_refine_ls_shift/su_max 0.001
_refine_ls_shift/su_mean 0.000
_refine_ls_structure_factor_coef Fsqd
_refine_ls_weighting_details 'w=1/[\s^2^(Fo^2^)+(0.0261P)^2^] where P=(Fo^2^+2Fc^2^)/3'
_refine_ls_weighting_scheme calc
_refine_ls_wR_factor_gt 0.0633
_refine_ls_wR_factor_ref 0.0666
_reflns_Friedel_coverage 0.766
_reflns_Friedel_fraction_full 1.000
_reflns_Friedel_fraction_max 1.000
_reflns_number_gt 4337
_reflns_number_total 5284
_reflns_threshold_expression 'I > 2\s(I)'
_cod_data_source_file d3dt03466f2.cif
_cod_data_source_block 170305i_sq
_cod_depositor_comments 'Adding full bibliography for 7714857--7714858.cif.'
_cod_database_code 7714858
_shelx_shelxl_version_number 2014/7
_shelx_space_group_comment
;
The symmetry employed for this shelxl refinement is uniquely defined
by the following loop, which should always be used as a source of
symmetry information in preference to the above space-group names.
They are only intended as comments.
;
_shelx_estimated_absorpt_t_min 0.814
_shelx_estimated_absorpt_t_max 0.882

loop_
_space_group_symop_operation_xyz
'x, y, z'
'-x, -y, z'
'-x+1/2, y+1/2, -z'
'x+1/2, -y+1/2, -z'

loop_
_atom_site_label
_atom_site_type_symbol
_atom_site_fract_x
_atom_site_fract_y
_atom_site_fract_z
_atom_site_U_iso_or_equiv
_atom_site_adp_type
_atom_site_occupancy
_atom_site_site_symmetry_order
_atom_site_calc_flag
_atom_site_refinement_flags_posn
_atom_site_refinement_flags_adp
_atom_site_refinement_flags_occupancy
_atom_site_disorder_assembly
_atom_site_disorder_group
Zn1 Zn 0.51908(3) 0.83315(2) 0.97101(4) 0.02923(12) Uani 1 1 d . . . . .
N1 N 0.4089(2) 0.89728(13) 0.9619(3) 0.0355(7) Uani 1 1 d . . . . .
N2 N 0.4659(2) 0.74559(12) 0.9765(3) 0.0311(7) Uani 1 1 d . . . . .
O1 O 1.3446(2) 0.81350(18) 0.4178(3) 0.0788(13) Uani 1 1 d . . . . .
H1 H 1.3765 0.8110 0.3494 0.118 Uiso 1 1 calc R U . . .
O2 O 1.2232(2) 0.8220(2) 0.2776(3) 0.0676(11) Uani 1 1 d . . . . .
O3 O 0.92727(18) 0.83653(19) 0.5871(3) 0.0541(8) Uani 1 1 d . . . . .
O4 O 0.61519(18) 0.84512(14) 0.8273(2) 0.0371(8) Uani 1 1 d . . . . .
O5 O 0.4823(2) 0.81858(16) 0.7191(3) 0.0502(9) Uani 1 1 d . . . . .
O6 O 0.60976(18) 0.84300(14) 1.1232(2) 0.0382(7) Uani 1 1 d . . . . .
O7 O 0.4726(2) 0.82615(17) 1.2312(2) 0.0396(7) Uani 1 1 d . . . . .
C1 C 1.2523(3) 0.8212(2) 0.3894(5) 0.0483(13) Uani 1 1 d . . . . .
C2 C 1.1895(3) 0.82590(19) 0.5080(4) 0.0390(11) Uani 1 1 d . . . . .
C3 C 1.0890(3) 0.82762(19) 0.4897(4) 0.0393(10) Uani 1 1 d . . . . .
H3 H 1.0630 0.8249 0.4050 0.047 Uiso 1 1 calc R U . . .
C4 C 1.0277(3) 0.8333(2) 0.5967(4) 0.0397(9) Uani 1 1 d . . . . .
C5 C 1.0652(3) 0.8368(2) 0.7219(4) 0.0492(11) Uani 1 1 d . . . . .
H5 H 1.0233 0.8410 0.7938 0.059 Uiso 1 1 calc R U . . .
C6 C 1.1658(3) 0.8340(2) 0.7416(4) 0.0551(12) Uani 1 1 d . . . . .
H6 H 1.1913 0.8357 0.8267 0.066 Uiso 1 1 calc R U . . .
C7 C 1.2281(3) 0.8288(3) 0.6344(4) 0.0473(12) Uani 1 1 d . . . . .
H7 H 1.2955 0.8273 0.6472 0.057 Uiso 1 1 calc R U . . .
C8 C 0.5690(3) 0.8320(3) 0.7212(4) 0.0297(9) Uani 1 1 d . . . . .
C9 C 0.5631(3) 0.8348(3) 1.2296(4) 0.0297(9) Uani 1 1 d . . . . .
C10 C 0.6251(2) 0.8352(2) 0.5930(4) 0.0289(9) Uani 1 1 d . . . . .
C11 C 0.5737(2) 0.83447(16) 0.4765(4) 0.0305(8) Uani 1 1 d . . . . .
H11 H 0.5056 0.8336 0.4790 0.037 Uiso 1 1 calc R U . . .
C12 C 0.6206(2) 0.8349(2) 0.3553(3) 0.0269(9) Uani 1 1 d . . . . .
C13 C 0.7225(3) 0.8343(2) 0.3537(4) 0.0350(10) Uani 1 1 d . . . . .
H13 H 0.7553 0.8345 0.2732 0.042 Uiso 1 1 calc R U . . .
C14 C 0.7757(2) 0.83351(19) 0.4697(4) 0.0324(8) Uani 1 1 d . . . . .
C15 C 0.7275(2) 0.8350(2) 0.5900(4) 0.0334(10) Uani 1 1 d . . . . .
H15 H 0.7631 0.8359 0.6683 0.040 Uiso 1 1 calc R U . . .
C16 C 0.8860(2) 0.8294(2) 0.4604(4) 0.0421(10) Uani 1 1 d . . . . .
H16A H 0.9047 0.7898 0.4241 0.050 Uiso 1 1 calc R U . . .
H16B H 0.9105 0.8613 0.4021 0.050 Uiso 1 1 calc R U . . .
C17 C 0.4091(3) 0.9383(2) 0.8645(5) 0.0515(13) Uani 1 1 d . . . . .
H17 H 0.4594 0.9371 0.8026 0.062 Uiso 1 1 calc R U . . .
C18 C 0.3372(4) 0.9825(2) 0.8525(5) 0.0612(15) Uani 1 1 d . . . . .
H18 H 0.3406 1.0109 0.7839 0.073 Uiso 1 1 calc R U . . .
C19 C 0.2608(3) 0.98529(18) 0.9399(4) 0.0459(12) Uani 1 1 d . . . . .
C20 C 0.2588(3) 0.94073(18) 1.0370(5) 0.0477(11) Uani 1 1 d . . . . .
H20 H 0.2068 0.9391 1.0963 0.057 Uiso 1 1 calc R U . . .
C21 C 0.3338(3) 0.89899(17) 1.0455(5) 0.0413(10) Uani 1 1 d . . . . .
H21 H 0.3321 0.8703 1.1134 0.050 Uiso 1 1 calc R U . . .
C22 C 0.3790(3) 0.73393(17) 1.0322(5) 0.0379(9) Uani 1 1 d . . . . .
H22 H 0.3483 0.7651 1.0796 0.046 Uiso 1 1 calc R U . . .
C23 C 0.3334(3) 0.67799(16) 1.0225(4) 0.0413(10) Uani 1 1 d . . . . .
H23 H 0.2725 0.6720 1.0615 0.050 Uiso 1 1 calc R U . . .
C24 C 0.3781(3) 0.63038(18) 0.9543(4) 0.0391(10) Uani 1 1 d . . . . .
C25 C 0.4694(3) 0.64179(18) 0.9008(4) 0.0415(11) Uani 1 1 d . . . . .
H25 H 0.5033 0.6107 0.8573 0.050 Uiso 1 1 calc R U . . .
C26 C 0.5100(3) 0.69945(17) 0.9124(4) 0.0384(10) Uani 1 1 d . . . . .
H26 H 0.5708 0.7067 0.8741 0.046 Uiso 1 1 calc R U . . .
C27 C 0.1843(4) 1.0354(2) 0.9327(5) 0.0646(15) Uani 1 1 d . . . . .
H27A H 0.2022 1.0643 0.8638 0.077 Uiso 1 1 calc R U . . .
H27B H 0.1217 1.0174 0.9091 0.077 Uiso 1 1 calc R U . . .
C28 C 0.3261(4) 0.56931(18) 0.9394(4) 0.0522(13) Uani 1 1 d . . . . .
H28A H 0.2615 0.5764 0.9024 0.063 Uiso 1 1 calc R U . . .
H28B H 0.3624 0.5439 0.8777 0.063 Uiso 1 1 calc R U . . .

loop_
_atom_site_aniso_label
_atom_site_aniso_U_11
_atom_site_aniso_U_22
_atom_site_aniso_U_33
_atom_site_aniso_U_23
_atom_site_aniso_U_13
_atom_site_aniso_U_12
Zn1 0.0255(2) 0.0411(2) 0.0211(2) -0.0001(2) 0.0025(2) -0.0014(2)
N1 0.0383(19) 0.0401(18) 0.0281(18) 0.0032(19) 0.0033(19) 0.0052(15)
N2 0.0269(17) 0.0395(16) 0.0270(16) 0.0013(16) 0.0033(17) -0.0033(14)
O1 0.0221(16) 0.174(4) 0.0402(19) -0.005(2) 0.0001(14) -0.003(2)
O2 0.0337(18) 0.138(3) 0.0313(19) 0.011(2) -0.0009(15) -0.009(2)
O3 0.0197(15) 0.109(2) 0.0340(16) -0.004(2) -0.0004(13) -0.004(2)
O4 0.0291(15) 0.066(2) 0.0162(15) 0.0016(14) -0.0025(12) -0.0004(16)
O5 0.0273(15) 0.097(3) 0.0262(15) -0.0018(16) 0.0038(14) -0.012(2)
O6 0.0317(15) 0.069(2) 0.0137(15) 0.0047(15) 0.0014(12) -0.0067(16)
O7 0.0205(16) 0.070(2) 0.0281(15) 0.0021(15) -0.0016(13) -0.0019(18)
C1 0.022(2) 0.084(4) 0.038(3) 0.002(3) 0.002(2) -0.008(2)
C2 0.022(2) 0.057(3) 0.038(3) 0.002(2) -0.0022(17) -0.0025(19)
C3 0.031(2) 0.060(3) 0.027(3) -0.001(2) -0.0044(18) -0.003(2)
C4 0.026(2) 0.060(2) 0.033(2) -0.008(2) -0.002(2) -0.005(3)
C5 0.034(2) 0.083(3) 0.030(2) -0.002(3) 0.0037(19) 0.000(3)
C6 0.041(3) 0.094(4) 0.031(3) -0.006(3) -0.009(2) -0.002(3)
C7 0.027(2) 0.078(3) 0.037(3) -0.009(3) -0.005(2) 0.001(3)
C8 0.026(2) 0.044(2) 0.019(2) 0.002(2) 0.0037(18) 0.010(3)
C9 0.032(3) 0.036(2) 0.022(2) 0.000(2) 0.0034(18) 0.001(3)
C10 0.026(2) 0.040(2) 0.021(2) 0.003(2) -0.0025(17) -0.003(2)
C11 0.0237(17) 0.044(2) 0.0236(19) 0.000(2) 0.0059(19) -0.0046(19)
C12 0.022(2) 0.039(2) 0.020(2) 0.002(2) -0.0028(17) 0.001(2)
C13 0.030(2) 0.057(3) 0.019(2) 0.000(2) 0.0069(18) -0.002(3)
C14 0.0210(18) 0.050(2) 0.0261(19) 0.003(3) 0.002(2) -0.002(2)
C15 0.024(2) 0.052(2) 0.024(2) -0.001(2) -0.0047(18) 0.000(3)
C16 0.0207(19) 0.077(3) 0.028(2) 0.005(3) 0.0002(19) -0.004(2)
C17 0.056(3) 0.051(3) 0.047(3) 0.011(2) 0.014(2) 0.014(2)
C18 0.086(4) 0.049(3) 0.048(3) 0.018(2) 0.007(3) 0.019(3)
C19 0.056(3) 0.042(3) 0.040(3) -0.007(2) -0.006(2) 0.015(2)
C20 0.044(3) 0.051(2) 0.049(3) 0.003(3) 0.010(3) 0.012(2)
C21 0.045(2) 0.044(2) 0.035(3) 0.014(2) 0.008(2) 0.011(2)
C22 0.034(2) 0.040(2) 0.040(2) -0.004(2) 0.007(2) 0.0006(18)
C23 0.032(2) 0.049(3) 0.043(2) 0.004(2) 0.004(2) -0.0062(19)
C24 0.043(2) 0.044(2) 0.030(3) 0.001(2) -0.004(2) -0.010(2)
C25 0.047(3) 0.041(2) 0.037(2) -0.0012(19) 0.003(2) -0.001(2)
C26 0.032(2) 0.047(2) 0.036(2) 0.0028(19) 0.004(2) -0.003(2)
C27 0.081(4) 0.057(3) 0.056(4) -0.012(3) -0.020(3) 0.033(3)
C28 0.063(3) 0.045(3) 0.049(3) 0.001(2) 0.000(2) -0.021(2)

loop_
_atom_type_symbol
_atom_type_description
_atom_type_scat_dispersion_real
_atom_type_scat_dispersion_imag
_atom_type_scat_source
C C 0.0033 0.0016 'International Tables Vol C Tables 4.2.6.8 and 6.1.1.4'
H H 0.0000 0.0000 'International Tables Vol C Tables 4.2.6.8 and 6.1.1.4'
N N 0.0061 0.0033 'International Tables Vol C Tables 4.2.6.8 and 6.1.1.4'
O O 0.0106 0.0060 'International Tables Vol C Tables 4.2.6.8 and 6.1.1.4'
Zn Zn 0.2839 1.4301 'International Tables Vol C Tables 4.2.6.8 and 6.1.1.4'

loop_
_geom_angle_atom_site_label_1
_geom_angle_atom_site_label_2
_geom_angle_atom_site_label_3
_geom_angle
_geom_angle_site_symmetry_1
_geom_angle_site_symmetry_3
_geom_angle_publ_flag
O4 Zn1 O6 98.28(9) . . ?
O4 Zn1 N2 112.30(13) . . ?
O6 Zn1 N2 107.52(12) . . ?
O4 Zn1 N1 111.30(13) . . ?
O6 Zn1 N1 114.68(12) . . ?
N2 Zn1 N1 112.02(12) . . ?
C21 N1 C17 117.1(3) . . ?
C21 N1 Zn1 123.7(3) . . ?
C17 N1 Zn1 119.2(3) . . ?
C22 N2 C26 117.5(3) . . ?
C22 N2 Zn1 120.3(2) . . ?
C26 N2 Zn1 121.8(2) . . ?
C4 O3 C16 117.1(3) . . ?
C8 O4 Zn1 105.3(2) . . ?
C9 O6 Zn1 109.4(2) . . ?
O2 C1 O1 122.0(4) . . ?
O2 C1 C2 125.0(4) . . ?
O1 C1 C2 112.9(4) . . ?
C3 C2 C7 119.9(4) . . ?
C3 C2 C1 117.8(4) . . ?
C7 C2 C1 122.3(3) . . ?
C4 C3 C2 120.0(3) . . ?
C5 C4 C3 120.5(3) . . ?
C5 C4 O3 115.8(3) . . ?
C3 C4 O3 123.8(3) . . ?
C4 C5 C6 120.0(4) . . ?
C7 C6 C5 119.9(4) . . ?
C6 C7 C2 119.7(4) . . ?
O5 C8 O4 123.1(4) . . ?
O5 C8 C10 119.2(4) . . ?
O4 C8 C10 117.6(3) . . ?
O7 C9 O6 122.0(4) . . ?
O7 C9 C12 120.5(3) . 1_556 ?
O6 C9 C12 117.5(3) . 1_556 ?
C11 C10 C15 119.5(3) . . ?
C11 C10 C8 118.7(3) . . ?
C15 C10 C8 121.7(3) . . ?
C10 C11 C12 121.7(3) . . ?
C11 C12 C13 118.2(3) . . ?
C11 C12 C9 120.8(3) . 1_554 ?
C13 C12 C9 121.0(3) . 1_554 ?
C14 C13 C12 121.0(3) . . ?
C13 C14 C15 119.9(3) . . ?
C13 C14 C16 118.1(4) . . ?
C15 C14 C16 122.0(4) . . ?
C14 C15 C10 119.6(3) . . ?
O3 C16 C14 109.5(3) . . ?
N1 C17 C18 122.1(4) . . ?
C19 C18 C17 121.0(4) . . ?
C18 C19 C20 116.4(4) . . ?
C18 C19 C27 121.7(4) . . ?
C20 C19 C27 121.8(4) . . ?
C21 C20 C19 119.6(4) . . ?
N1 C21 C20 123.6(4) . . ?
N2 C22 C23 122.7(4) . . ?
C22 C23 C24 120.0(4) . . ?
C25 C24 C23 117.3(4) . . ?
C25 C24 C28 122.8(4) . . ?
C23 C24 C28 120.0(4) . . ?
C26 C25 C24 119.5(4) . . ?
N2 C26 C25 123.0(4) . . ?
C28 C27 C19 112.3(4) 3_557 . ?
C27 C28 C24 112.9(4) 3_547 . ?

loop_
_geom_bond_atom_site_label_1
_geom_bond_atom_site_label_2
_geom_bond_distance
_geom_bond_site_symmetry_2
_geom_bond_publ_flag
Zn1 O4 1.976(3) . ?
Zn1 O6 1.988(2) . ?
Zn1 N2 2.038(3) . ?
Zn1 N1 2.053(3) . ?
N1 C21 1.330(5) . ?
N1 C17 1.329(5) . ?
N2 C22 1.337(4) . ?
N2 C26 1.338(4) . ?
O1 C1 1.303(5) . ?
O2 C1 1.200(5) . ?
O3 C4 1.375(4) . ?
O3 C16 1.411(5) . ?
O4 C8 1.278(4) . ?
O5 C8 1.220(4) . ?
O6 C9 1.264(4) . ?
O7 C9 1.249(4) . ?
C1 C2 1.479(6) . ?
C2 C3 1.384(5) . ?
C2 C7 1.386(5) . ?
C3 C4 1.375(5) . ?
C4 C5 1.370(5) . ?
C5 C6 1.388(5) . ?
C6 C7 1.384(6) . ?
C8 C10 1.509(5) . ?
C9 C12 1.495(5) 1_556 ?
C10 C11 1.373(5) . ?
C10 C15 1.397(4) . ?
C11 C12 1.384(5) . ?
C12 C13 1.391(4) . ?
C12 C9 1.495(5) 1_554 ?
C13 C14 1.382(5) . ?
C14 C15 1.385(5) . ?
C14 C16 1.511(4) . ?
C17 C18 1.380(6) . ?
C18 C19 1.369(6) . ?
C19 C20 1.381(6) . ?
C19 C27 1.511(5) . ?
C20 C21 1.371(5) . ?
C22 C23 1.370(5) . ?
C23 C24 1.386(5) . ?
C24 C25 1.382(5) . ?
C24 C28 1.513(5) . ?
C25 C26 1.376(5) . ?
C27 C28 1.498(6) 3_557 ?
C28 C27 1.498(6) 3_547 ?
